data_7134301
loop_
_publ_author_name
'Yano, Riko'
'Ito, Suguru'

_publ_section_title
;
 Multi-color luminescent crystals derived from dynamic diastereomers of a
 perylene-substituted binaphthol derivative.
;
_journal_issue 28
_journal_name_full 'Chemical communications (Cambridge, England)'
_journal_page_first 5305
_journal_page_last 5308
_journal_paper_doi 10.1039/d5cc00758e
_journal_volume 61
_journal_year 2025
_chemical_absolute_configuration syn
_chemical_formula_moiety 'C42 H28 O2, C4 H8 O2'
_chemical_formula_sum 'C46 H36 O4'
_chemical_formula_weight 652.75
_space_group_crystal_system orthorhombic
_space_group_IT_number 19
_space_group_name_Hall 'P 2ac 2ab'
_space_group_name_H-M_alt 'P 21 21 21'
_atom_sites_solution_hydrogens geom
_atom_sites_solution_primary dual
_audit_creation_date 2025-03-05
_audit_creation_method
;
Olex2 1.5
(compiled 2024.01.12 svn.r2f8d729c for OlexSys, GUI svn.r6928)
;
_audit_update_record
;
2025-03-06 deposited with the CCDC.	2025-03-06 downloaded from the CCDC.
;
_cell_angle_alpha 90
_cell_angle_beta 90
_cell_angle_gamma 90
_cell_formula_units_Z 4
_cell_length_a 9.62290(10)
_cell_length_b 15.14060(10)
_cell_length_c 22.4142(2)
_cell_measurement_reflns_used 14630
_cell_measurement_temperature 123(2)
_cell_measurement_theta_max 74.98
_cell_measurement_theta_min 4.91
_cell_volume 3265.67(5)
_computing_molecular_graphics 'Olex2 1.5 (Dolomanov et al., 2009)'
_computing_publication_material 'Olex2 1.5 (Dolomanov et al., 2009)'
_computing_structure_refinement 'SHELXL 2018/3 (Sheldrick, 2015)'
_computing_structure_solution 'SHELXT 2018/2 (Sheldrick, 2018)'
_diffrn_ambient_temperature 123.15
_diffrn_measured_fraction_theta_full 0.999
_diffrn_measured_fraction_theta_max 0.983
_diffrn_measurement_device_type 'Rigaku XtaLAB P200'
_diffrn_radiation_type CuK\a
_diffrn_radiation_wavelength 1.54184
_diffrn_reflns_av_R_equivalents 0.0292
_diffrn_reflns_av_unetI/netI 0.0268
_diffrn_reflns_Laue_measured_fraction_full 0.999
_diffrn_reflns_Laue_measured_fraction_max 0.983
_diffrn_reflns_limit_h_max 11
_diffrn_reflns_limit_h_min -12
_diffrn_reflns_limit_k_max 13
_diffrn_reflns_limit_k_min -18
_diffrn_reflns_limit_l_max 27
_diffrn_reflns_limit_l_min -28
_diffrn_reflns_number 22792
_diffrn_reflns_point_group_measured_fraction_full 1.000
_diffrn_reflns_point_group_measured_fraction_max 0.971
_diffrn_reflns_theta_full 67.684
_diffrn_reflns_theta_max 75.325
_diffrn_reflns_theta_min 4.910
_exptl_absorpt_coefficient_mu 0.658
_exptl_absorpt_correction_T_max 0.936
_exptl_absorpt_correction_T_min 0.853
_exptl_absorpt_correction_type multi-scan
_exptl_absorpt_process_details
;
CrysAlisPro 1.171.40.66a (Rigaku Oxford Diffraction, 2019)

Empirical absorption correction using spherical harmonics,

 implemented in SCALE3 ABSPACK scaling algorithm.
;
_exptl_crystal_colour yellow
_exptl_crystal_colour_primary yellow
_exptl_crystal_density_diffrn 1.328
_exptl_crystal_description block
_exptl_crystal_F_000 1376
_exptl_crystal_preparation Luminescent,Luminescent,Luminescent
_exptl_crystal_recrystallization_method 'Re-crystallisation from solvent: MeOH/1,4-Dioxane'
_exptl_crystal_size_max 0.25
_exptl_crystal_size_mid 0.2
_exptl_crystal_size_min 0.07
_refine_diff_density_max 0.353
_refine_diff_density_min -0.219
_refine_diff_density_rms 0.042
_refine_ls_abs_structure_details
;
 Flack x determined using 2546 quotients [(I+)-(I-)]/[(I+)+(I-)]
 (Parsons, Flack and Wagner, Acta Cryst. B69 (2013) 249-259).
;
_refine_ls_abs_structure_Flack -0.10(8)
_refine_ls_extinction_coef 0.00105(17)
_refine_ls_extinction_expression Fc^*^=kFc[1+0.001xFc^2^\l^3^/sin(2\q)]^-1/4^
_refine_ls_extinction_method 'SHELXL-2018/3 (Sheldrick 2018)'
_refine_ls_goodness_of_fit_ref 1.049
_refine_ls_hydrogen_treatment constr
_refine_ls_matrix_type full
_refine_ls_number_parameters 454
_refine_ls_number_reflns 6550
_refine_ls_number_restraints 0
_refine_ls_restrained_S_all 1.049
_refine_ls_R_factor_all 0.0381
_refine_ls_R_factor_gt 0.0360
_refine_ls_shift/su_max 0.000
_refine_ls_shift/su_mean 0.000
_refine_ls_structure_factor_coef Fsqd
_refine_ls_weighting_details 'w=1/[\s^2^(Fo^2^)+(0.0513P)^2^+0.5367P] where P=(Fo^2^+2Fc^2^)/3'
_refine_ls_weighting_scheme calc
_refine_ls_wR_factor_gt 0.0945
_refine_ls_wR_factor_ref 0.0966
_reflns_Friedel_coverage 0.758
_reflns_Friedel_fraction_full 1.000
_reflns_Friedel_fraction_max 0.956
_reflns_number_gt 6197
_reflns_number_total 6550
_reflns_threshold_expression 'I > 2\s(I)'
_cod_data_source_file d5cc00758e2.cif
_cod_data_source_block ynrk316
_cod_depositor_comments 'Adding full bibliography for 7134301--7134303.cif.'
_cod_database_code 7134301
_shelx_shelxl_version_number 2018/3
_shelx_space_group_comment
;
The symmetry employed for this shelxl refinement is uniquely defined
by the following loop, which should always be used as a source of
symmetry information in preference to the above space-group names.
They are only intended as comments.
;
_shelx_estimated_absorpt_t_max 0.955
_shelx_estimated_absorpt_t_min 0.853
_olex2_refinement_description
;
1. Fixed Uiso
 At 1.2 times of:
  All C(H) groups, All C(H,H) groups
 At 1.5 times of:
  All C(H,H,H) groups
2.a Secondary CH2 refined with riding coordinates:
 C46(H46A,H46B), C45(H45A,H45B), C44(H44A,H44B), C43(H43A,H43B)
2.b Aromatic/amide H refined with riding coordinates:
 C13(H13), C4(H4), C9(H9), C19(H19), C6(H6), C8(H8), C14(H14), C7(H7),
 C39(H39), C24(H24), C18(H18), C17(H17), C25(H25), C16(H16), C34(H34), C38(H38),
  C32(H32), C37(H37), C30(H30), C28(H28), C33(H33), C29(H29)
2.c Idealised Me refined as rotating group:
 C21(H21A,H21B,H21C), C22(H22A,H22B,H22C)
;
_olex2_submission_special_instructions 'No special instructions were received'

loop_
_space_group_symop_operation_xyz
'x, y, z'
'-x+1/2, -y, z+1/2'
'-x, y+1/2, -z+1/2'
'x+1/2, -y+1/2, -z'

loop_
_atom_site_label
_atom_site_type_symbol
_atom_site_fract_x
_atom_site_fract_y
_atom_site_fract_z
_atom_site_U_iso_or_equiv
_atom_site_adp_type
_atom_site_occupancy
_atom_site_site_symmetry_order
_atom_site_calc_flag
_atom_site_refinement_flags_posn
_atom_site_refinement_flags_adp
_atom_site_refinement_flags_occupancy
_atom_site_disorder_assembly
_atom_site_disorder_group
O1 O 0.41611(17) 0.56421(10) 0.32109(6) 0.0320(3) Uani 1 1 d . . . . .
O2 O 0.13358(16) 0.75514(11) 0.26334(7) 0.0347(4) Uani 1 1 d . . . . .
O3 O -0.0824(2) 0.49727(13) 0.32062(9) 0.0540(5) Uani 1 1 d . . . . .
C10 C 0.1810(2) 0.72040(13) 0.39915(8) 0.0248(4) Uani 1 1 d . . . . .
O4 O -0.1293(2) 0.59343(16) 0.21475(11) 0.0679(6) Uani 1 1 d . . . . .
C1 C 0.2820(2) 0.68876(14) 0.35769(8) 0.0249(4) Uani 1 1 d . . . . .
C12 C 0.2697(2) 0.78150(14) 0.26568(9) 0.0280(4) Uani 1 1 d . . . . .
C20 C 0.4887(2) 0.77387(13) 0.31816(9) 0.0268(4) Uani 1 1 d . . . . .
C13 C 0.3307(2) 0.83537(15) 0.22140(9) 0.0336(5) Uani 1 1 d . . . . .
H13 H 0.276116 0.856891 0.189218 0.040 Uiso 1 1 calc R U . . .
C5 C 0.1210(2) 0.66115(14) 0.44118(9) 0.0266(4) Uani 1 1 d . . . . .
C40 C 0.4550(2) 0.42727(14) 0.42349(9) 0.0295(4) Uani 1 1 d . . . . .
C4 C 0.1679(2) 0.57264(14) 0.44264(9) 0.0290(4) Uani 1 1 d . . . . .
H4 H 0.128915 0.533133 0.471002 0.035 Uiso 1 1 calc R U . . .
C11 C 0.3462(2) 0.75049(13) 0.31346(9) 0.0261(4) Uani 1 1 d . . . . .
C9 C 0.1391(2) 0.81029(14) 0.40063(9) 0.0284(4) Uani 1 1 d . . . . .
H9 H 0.179698 0.851209 0.373632 0.034 Uiso 1 1 calc R U . . .
C19 C 0.5743(2) 0.74609(14) 0.36631(10) 0.0303(4) Uani 1 1 d . . . . .
H19 H 0.535048 0.711262 0.397274 0.036 Uiso 1 1 calc R U . . .
C3 C 0.2677(2) 0.54236(14) 0.40431(9) 0.0281(4) Uani 1 1 d . . . . .
C41 C 0.4992(2) 0.33675(14) 0.42297(9) 0.0298(4) Uani 1 1 d . . . . .
C23 C 0.3155(2) 0.44874(14) 0.40701(9) 0.0294(4) Uani 1 1 d . . . . .
C2 C 0.3216(2) 0.60124(13) 0.35987(9) 0.0260(4) Uani 1 1 d . . . . .
C6 C 0.0180(2) 0.69279(16) 0.48100(9) 0.0314(5) Uani 1 1 d . . . . .
H6 H -0.024083 0.653205 0.508476 0.038 Uiso 1 1 calc R U . . .
C15 C 0.5519(2) 0.82626(14) 0.27271(9) 0.0306(5) Uani 1 1 d . . . . .
C8 C 0.0409(2) 0.83876(15) 0.44046(10) 0.0333(5) Uani 1 1 d . . . . .
H8 H 0.014989 0.899296 0.441008 0.040 Uiso 1 1 calc R U . . .
C14 C 0.4683(3) 0.85637(15) 0.22501(10) 0.0343(5) Uani 1 1 d . . . . .
H14 H 0.508813 0.892036 0.194791 0.041 Uiso 1 1 calc R U . . .
C7 C -0.0217(2) 0.77980(16) 0.48040(10) 0.0349(5) Uani 1 1 d . . . . .
H7 H -0.091630 0.800036 0.507025 0.042 Uiso 1 1 calc R U . . .
C35 C 0.6886(3) 0.22435(16) 0.43263(9) 0.0356(5) Uani 1 1 d . . . . .
C39 C 0.5493(2) 0.49301(15) 0.44136(10) 0.0334(5) Uani 1 1 d . . . . .
H39 H 0.520969 0.553113 0.441179 0.040 Uiso 1 1 calc R U . . .
C24 C 0.2236(3) 0.38110(15) 0.39472(10) 0.0342(5) Uani 1 1 d . . . . .
H24 H 0.129291 0.394691 0.386235 0.041 Uiso 1 1 calc R U . . .
C36 C 0.6393(3) 0.31654(15) 0.43822(9) 0.0336(5) Uani 1 1 d . . . . .
C26 C 0.4029(2) 0.26913(15) 0.40761(9) 0.0322(5) Uani 1 1 d . . . . .
C42 C 0.5929(3) 0.15702(15) 0.41639(9) 0.0346(5) Uani 1 1 d . . . . .
C18 C 0.7118(2) 0.76836(15) 0.36906(11) 0.0361(5) Uani 1 1 d . . . . .
H18 H 0.765980 0.750049 0.402248 0.043 Uiso 1 1 calc R U . . .
C21 C 0.3967(2) 0.57843(15) 0.25807(9) 0.0340(5) Uani 1 1 d . . . . .
H21A H 0.428385 0.526293 0.236031 0.051 Uiso 1 1 calc R U . . .
H21B H 0.450505 0.630116 0.245467 0.051 Uiso 1 1 calc R U . . .
H21C H 0.297929 0.588569 0.249860 0.051 Uiso 1 1 calc R U . . .
C17 C 0.7739(3) 0.81821(16) 0.32314(12) 0.0403(5) Uani 1 1 d . . . . .
H17 H 0.870068 0.832156 0.324825 0.048 Uiso 1 1 calc R U . . .
C27 C 0.4496(3) 0.17613(15) 0.40540(10) 0.0354(5) Uani 1 1 d . . . . .
C25 C 0.2671(3) 0.29269(15) 0.39455(11) 0.0363(5) Uani 1 1 d . . . . .
H25 H 0.201691 0.247756 0.385227 0.044 Uiso 1 1 calc R U . . .
C16 C 0.6951(3) 0.84626(16) 0.27633(11) 0.0385(5) Uani 1 1 d . . . . .
H16 H 0.737279 0.879936 0.245496 0.046 Uiso 1 1 calc R U . . .
C31 C 0.6406(3) 0.06782(16) 0.41086(10) 0.0420(6) Uani 1 1 d . . . . .
C34 C 0.8271(3) 0.20126(18) 0.44141(11) 0.0439(6) Uani 1 1 d . . . . .
H34 H 0.892021 0.245758 0.452152 0.053 Uiso 1 1 calc R U . . .
C38 C 0.6812(3) 0.47184(17) 0.45902(11) 0.0411(6) Uani 1 1 d . . . . .
H38 H 0.742268 0.516819 0.472677 0.049 Uiso 1 1 calc R U . . .
C32 C 0.7816(3) 0.04898(18) 0.41994(11) 0.0491(7) Uani 1 1 d . . . . .
H32 H 0.813877 -0.009988 0.415672 0.059 Uiso 1 1 calc R U . . .
C22 C 0.0572(3) 0.77198(18) 0.21008(11) 0.0415(6) Uani 1 1 d . . . . .
H22A H 0.105561 0.745300 0.176071 0.062 Uiso 1 1 calc R U . . .
H22B H 0.049574 0.835880 0.203931 0.062 Uiso 1 1 calc R U . . .
H22C H -0.035914 0.746352 0.213595 0.062 Uiso 1 1 calc R U . . .
C37 C 0.7266(3) 0.38369(17) 0.45699(11) 0.0401(5) Uani 1 1 d . . . . .
H37 H 0.818936 0.369905 0.468735 0.048 Uiso 1 1 calc R U . . .
C30 C 0.5442(3) 0.00043(16) 0.39608(11) 0.0481(7) Uani 1 1 d . . . . .
H30 H 0.575106 -0.058903 0.392296 0.058 Uiso 1 1 calc R U . . .
C28 C 0.3607(3) 0.10773(16) 0.39135(12) 0.0437(6) Uani 1 1 d . . . . .
H28 H 0.265320 0.120127 0.384240 0.052 Uiso 1 1 calc R U . . .
C33 C 0.8731(3) 0.1139(2) 0.43480(11) 0.0485(7) Uani 1 1 d . . . . .
H33 H 0.968389 0.100078 0.440696 0.058 Uiso 1 1 calc R U . . .
C46 C 0.0243(3) 0.5177(2) 0.28118(14) 0.0522(7) Uani 1 1 d . . . . .
H46A H 0.096559 0.471305 0.283440 0.063 Uiso 1 1 calc R U . . .
H46B H 0.067394 0.574348 0.293298 0.063 Uiso 1 1 calc R U . . .
C29 C 0.4080(4) 0.02012(17) 0.38731(13) 0.0520(7) Uani 1 1 d . . . . .
H29 H 0.344111 -0.025823 0.378341 0.062 Uiso 1 1 calc R U . . .
C45 C -0.0250(4) 0.5251(2) 0.21903(15) 0.0665(9) Uani 1 1 d . . . . .
H45A H 0.054022 0.539493 0.192473 0.080 Uiso 1 1 calc R U . . .
H45B H -0.064861 0.468015 0.205993 0.080 Uiso 1 1 calc R U . . .
C44 C -0.2348(3) 0.5792(2) 0.25747(19) 0.0692(10) Uani 1 1 d . . . . .
H44A H -0.289026 0.526342 0.245943 0.083 Uiso 1 1 calc R U . . .
H44B H -0.298774 0.630453 0.257291 0.083 Uiso 1 1 calc R U . . .
C43 C -0.1810(4) 0.5669(2) 0.31779(17) 0.0676(9) Uani 1 1 d . . . . .
H43A H -0.136795 0.622352 0.331420 0.081 Uiso 1 1 calc R U . . .
H43B H -0.259111 0.553600 0.345105 0.081 Uiso 1 1 calc R U . . .

loop_
_atom_site_aniso_label
_atom_site_aniso_U_11
_atom_site_aniso_U_22
_atom_site_aniso_U_33
_atom_site_aniso_U_23
_atom_site_aniso_U_13
_atom_site_aniso_U_12
O1 0.0412(8) 0.0296(8) 0.0251(7) 0.0013(6) 0.0058(6) 0.0093(7)
O2 0.0328(7) 0.0411(9) 0.0300(7) 0.0066(7) -0.0051(6) -0.0013(7)
O3 0.0561(12) 0.0476(11) 0.0583(12) -0.0001(9) 0.0060(10) 0.0047(9)
C10 0.0276(9) 0.0244(9) 0.0225(9) -0.0002(8) -0.0032(8) -0.0002(8)
O4 0.0640(13) 0.0725(15) 0.0671(14) 0.0221(12) -0.0101(11) -0.0077(12)
C1 0.0288(10) 0.0240(10) 0.0220(9) -0.0001(7) -0.0025(8) 0.0006(8)
C12 0.0333(10) 0.0249(10) 0.0259(10) -0.0001(8) 0.0001(8) 0.0013(8)
C20 0.0343(11) 0.0194(9) 0.0267(10) -0.0022(8) 0.0030(8) 0.0013(8)
C13 0.0457(13) 0.0296(11) 0.0256(10) 0.0047(9) -0.0012(9) 0.0026(10)
C5 0.0299(10) 0.0269(10) 0.0228(9) 0.0002(8) -0.0022(8) 0.0016(8)
C40 0.0398(11) 0.0268(10) 0.0218(9) -0.0005(8) -0.0003(8) 0.0015(9)
C4 0.0349(11) 0.0279(10) 0.0242(9) 0.0036(8) 0.0029(9) -0.0002(9)
C11 0.0351(11) 0.0195(9) 0.0237(9) -0.0011(7) 0.0019(8) 0.0020(8)
C9 0.0343(11) 0.0238(10) 0.0271(10) -0.0003(8) -0.0035(8) 0.0040(9)
C19 0.0359(11) 0.0246(10) 0.0304(10) -0.0024(8) 0.0001(9) 0.0015(9)
C3 0.0359(11) 0.0236(10) 0.0248(10) 0.0004(8) -0.0020(8) 0.0020(9)
C41 0.0431(12) 0.0249(10) 0.0214(9) 0.0006(8) 0.0007(9) 0.0033(9)
C23 0.0395(12) 0.0237(10) 0.0251(9) 0.0020(8) 0.0017(9) 0.0026(9)
C2 0.0305(10) 0.0251(10) 0.0224(9) -0.0015(7) 0.0013(8) 0.0023(8)
C6 0.0339(11) 0.0359(11) 0.0245(10) 0.0006(8) 0.0019(8) 0.0034(9)
C15 0.0399(12) 0.0236(10) 0.0283(10) -0.0012(8) 0.0036(9) -0.0025(9)
C8 0.0400(12) 0.0284(10) 0.0316(11) -0.0048(9) -0.0041(9) 0.0106(9)
C14 0.0474(13) 0.0290(11) 0.0264(10) 0.0026(9) 0.0048(9) -0.0044(10)
C7 0.0357(12) 0.0414(13) 0.0275(10) -0.0058(9) 0.0000(9) 0.0098(10)
C35 0.0488(13) 0.0370(12) 0.0209(9) 0.0019(9) 0.0001(9) 0.0105(10)
C39 0.0437(13) 0.0259(10) 0.0306(10) 0.0002(9) -0.0045(9) 0.0002(9)
C24 0.0381(12) 0.0265(11) 0.0379(12) 0.0024(9) -0.0036(10) 0.0003(9)
C36 0.0461(13) 0.0308(11) 0.0239(9) 0.0019(8) -0.0004(9) 0.0057(10)
C26 0.0438(13) 0.0284(11) 0.0244(10) 0.0015(8) -0.0004(9) 0.0024(10)
C42 0.0553(14) 0.0268(11) 0.0219(9) 0.0015(8) 0.0024(9) 0.0089(10)
C18 0.0369(12) 0.0311(11) 0.0404(12) -0.0041(10) -0.0066(10) 0.0022(10)
C21 0.0431(12) 0.0334(11) 0.0255(10) -0.0048(9) 0.0023(9) 0.0040(10)
C17 0.0339(12) 0.0379(13) 0.0492(13) -0.0069(11) 0.0034(11) -0.0042(10)
C27 0.0537(14) 0.0265(11) 0.0260(10) 0.0017(8) 0.0019(9) 0.0016(10)
C25 0.0450(13) 0.0239(11) 0.0401(12) 0.0002(9) -0.0022(10) -0.0030(9)
C16 0.0418(13) 0.0348(12) 0.0388(12) -0.0027(10) 0.0090(10) -0.0090(10)
C31 0.0690(17) 0.0304(12) 0.0266(10) 0.0049(9) 0.0053(11) 0.0158(12)
C34 0.0517(14) 0.0495(15) 0.0304(11) 0.0024(10) -0.0025(11) 0.0123(12)
C38 0.0471(14) 0.0330(12) 0.0433(13) -0.0029(10) -0.0122(11) -0.0042(11)
C32 0.0739(19) 0.0407(14) 0.0326(12) 0.0044(11) 0.0034(12) 0.0265(14)
C22 0.0422(13) 0.0454(14) 0.0368(12) 0.0058(11) -0.0131(10) -0.0018(11)
C37 0.0406(13) 0.0396(13) 0.0401(12) -0.0004(10) -0.0094(10) 0.0061(11)
C30 0.084(2) 0.0243(11) 0.0364(13) 0.0009(10) 0.0073(13) 0.0091(12)
C28 0.0602(16) 0.0270(11) 0.0441(13) -0.0015(10) 0.0013(12) -0.0013(11)
C33 0.0582(16) 0.0536(16) 0.0336(12) 0.0042(11) -0.0007(12) 0.0277(14)
C46 0.0399(13) 0.0570(17) 0.0598(17) 0.0008(14) 0.0010(13) 0.0093(13)
C29 0.078(2) 0.0283(13) 0.0499(15) -0.0028(11) 0.0031(15) -0.0039(13)
C45 0.072(2) 0.070(2) 0.0572(18) -0.0009(16) 0.0169(17) 0.0024(18)
C44 0.0367(14) 0.0515(18) 0.120(3) 0.0148(19) 0.0008(17) -0.0021(13)
C43 0.074(2) 0.0498(18) 0.079(2) 0.0022(16) 0.0254(19) 0.0164(16)

loop_
_atom_type_symbol
_atom_type_description
_atom_type_scat_dispersion_real
_atom_type_scat_dispersion_imag
_atom_type_scat_source
C C 0.0181 0.0091 'International Tables Vol C Tables 4.2.6.8 and 6.1.1.4'
H H 0.0000 0.0000 'International Tables Vol C Tables 4.2.6.8 and 6.1.1.4'
O O 0.0492 0.0322 'International Tables Vol C Tables 4.2.6.8 and 6.1.1.4'

loop_
_geom_angle_atom_site_label_1
_geom_angle_atom_site_label_2
_geom_angle_atom_site_label_3
_geom_angle
_geom_angle_site_symmetry_1
_geom_angle_site_symmetry_3
_geom_angle_publ_flag
C2 O1 C21 118.17(16) . . ?
C12 O2 C22 118.21(17) . . ?
C46 O3 C43 107.4(2) . . ?
C5 C10 C1 119.71(18) . . ?
C9 C10 C1 122.03(18) . . ?
C9 C10 C5 118.25(18) . . ?
C44 O4 C45 110.2(2) . . ?
C10 C1 C11 120.18(18) . . ?
C2 C1 C10 119.16(18) . . ?
C2 C1 C11 120.65(18) . . ?
O2 C12 C13 122.59(19) . . ?
O2 C12 C11 116.08(18) . . ?
C11 C12 C13 121.3(2) . . ?
C11 C20 C19 122.83(19) . . ?
C11 C20 C15 119.81(19) . . ?
C19 C20 C15 117.3(2) . . ?
C12 C13 H13 120.1 . . ?
C14 C13 C12 119.8(2) . . ?
C14 C13 H13 120.1 . . ?
C4 C5 C10 118.90(18) . . ?
C4 C5 C6 121.91(19) . . ?
C6 C5 C10 119.18(19) . . ?
C23 C40 C41 119.6(2) . . ?
C39 C40 C41 119.2(2) . . ?
C39 C40 C23 121.3(2) . . ?
C5 C4 H4 119.1 . . ?
C3 C4 C5 121.80(19) . . ?
C3 C4 H4 119.1 . . ?
C12 C11 C1 120.41(19) . . ?
C12 C11 C20 119.14(19) . . ?
C20 C11 C1 120.35(18) . . ?
C10 C9 H9 119.6 . . ?
C8 C9 C10 120.9(2) . . ?
C8 C9 H9 119.6 . . ?
C20 C19 H19 119.3 . . ?
C18 C19 C20 121.5(2) . . ?
C18 C19 H19 119.3 . . ?
C4 C3 C23 120.64(19) . . ?
C4 C3 C2 118.81(19) . . ?
C2 C3 C23 120.50(18) . . ?
C36 C41 C40 118.9(2) . . ?
C26 C41 C40 119.7(2) . . ?
C26 C41 C36 121.3(2) . . ?
C40 C23 C3 121.1(2) . . ?
C24 C23 C40 118.96(19) . . ?
C24 C23 C3 119.9(2) . . ?
O1 C2 C1 123.42(18) . . ?
O1 C2 C3 115.10(18) . . ?
C1 C2 C3 121.47(18) . . ?
C5 C6 H6 119.6 . . ?
C7 C6 C5 120.9(2) . . ?
C7 C6 H6 119.6 . . ?
C14 C15 C20 118.5(2) . . ?
C14 C15 C16 122.0(2) . . ?
C16 C15 C20 119.6(2) . . ?
C9 C8 H8 119.6 . . ?
C9 C8 C7 120.9(2) . . ?
C7 C8 H8 119.6 . . ?
C13 C14 C15 121.5(2) . . ?
C13 C14 H14 119.3 . . ?
C15 C14 H14 119.3 . . ?
C6 C7 C8 119.9(2) . . ?
C6 C7 H7 120.1 . . ?
C8 C7 H7 120.1 . . ?
C42 C35 C36 119.4(2) . . ?
C34 C35 C36 122.1(2) . . ?
C34 C35 C42 118.4(2) . . ?
C40 C39 H39 119.5 . . ?
C38 C39 C40 121.1(2) . . ?
C38 C39 H39 119.5 . . ?
C23 C24 H24 119.4 . . ?
C23 C24 C25 121.2(2) . . ?
C25 C24 H24 119.4 . . ?
C41 C36 C35 119.0(2) . . ?
C37 C36 C41 119.3(2) . . ?
C37 C36 C35 121.6(2) . . ?
C41 C26 C27 119.7(2) . . ?
C25 C26 C41 118.7(2) . . ?
C25 C26 C27 121.6(2) . . ?
C35 C42 C27 121.6(2) . . ?
C35 C42 C31 119.4(2) . . ?
C27 C42 C31 119.0(2) . . ?
C19 C18 H18 119.7 . . ?
C19 C18 C17 120.7(2) . . ?
C17 C18 H18 119.7 . . ?
O1 C21 H21A 109.5 . . ?
O1 C21 H21B 109.5 . . ?
O1 C21 H21C 109.5 . . ?
H21A C21 H21B 109.5 . . ?
H21A C21 H21C 109.5 . . ?
H21B C21 H21C 109.5 . . ?
C18 C17 H17 120.2 . . ?
C16 C17 C18 119.5(2) . . ?
C16 C17 H17 120.2 . . ?
C42 C27 C26 118.7(2) . . ?
C28 C27 C26 122.3(2) . . ?
C28 C27 C42 119.0(2) . . ?
C24 C25 H25 119.1 . . ?
C26 C25 C24 121.8(2) . . ?
C26 C25 H25 119.1 . . ?
C15 C16 H16 119.3 . . ?
C17 C16 C15 121.3(2) . . ?
C17 C16 H16 119.3 . . ?
C32 C31 C42 119.3(3) . . ?
C32 C31 C30 121.4(2) . . ?
C30 C31 C42 119.3(3) . . ?
C35 C34 H34 119.2 . . ?
C35 C34 C33 121.6(3) . . ?
C33 C34 H34 119.2 . . ?
C39 C38 H38 119.9 . . ?
C39 C38 C37 120.1(2) . . ?
C37 C38 H38 119.9 . . ?
C31 C32 H32 119.5 . . ?
C33 C32 C31 121.0(2) . . ?
C33 C32 H32 119.5 . . ?
O2 C22 H22A 109.5 . . ?
O2 C22 H22B 109.5 . . ?
O2 C22 H22C 109.5 . . ?
H22A C22 H22B 109.5 . . ?
H22A C22 H22C 109.5 . . ?
H22B C22 H22C 109.5 . . ?
C36 C37 C38 121.3(2) . . ?
C36 C37 H37 119.4 . . ?
C38 C37 H37 119.4 . . ?
C31 C30 H30 119.8 . . ?
C29 C30 C31 120.5(2) . . ?
C29 C30 H30 119.8 . . ?
C27 C28 H28 119.3 . . ?
C27 C28 C29 121.5(3) . . ?
C29 C28 H28 119.3 . . ?
C34 C33 H33 119.9 . . ?
C32 C33 C34 120.2(3) . . ?
C32 C33 H33 119.9 . . ?
O3 C46 H46A 109.1 . . ?
O3 C46 H46B 109.1 . . ?
O3 C46 C45 112.3(2) . . ?
H46A C46 H46B 107.9 . . ?
C45 C46 H46A 109.1 . . ?
C45 C46 H46B 109.1 . . ?
C30 C29 C28 120.7(3) . . ?
C30 C29 H29 119.6 . . ?
C28 C29 H29 119.6 . . ?
O4 C45 C46 109.9(3) . . ?
O4 C45 H45A 109.7 . . ?
O4 C45 H45B 109.7 . . ?
C46 C45 H45A 109.7 . . ?
C46 C45 H45B 109.7 . . ?
H45A C45 H45B 108.2 . . ?
O4 C44 H44A 109.0 . . ?
O4 C44 H44B 109.0 . . ?
O4 C44 C43 113.1(3) . . ?
H44A C44 H44B 107.8 . . ?
C43 C44 H44A 109.0 . . ?
C43 C44 H44B 109.0 . . ?
O3 C43 C44 111.9(3) . . ?
O3 C43 H43A 109.2 . . ?
O3 C43 H43B 109.2 . . ?
C44 C43 H43A 109.2 . . ?
C44 C43 H43B 109.2 . . ?
H43A C43 H43B 107.9 . . ?

loop_
_geom_bond_atom_site_label_1
_geom_bond_atom_site_label_2
_geom_bond_distance
_geom_bond_site_symmetry_2
_geom_bond_publ_flag
O1 C2 1.377(2) . ?
O1 C21 1.441(2) . ?
O2 C12 1.371(3) . ?
O2 C22 1.425(3) . ?
O3 C46 1.390(3) . ?
O3 C43 1.419(4) . ?
C10 C1 1.427(3) . ?
C10 C5 1.423(3) . ?
C10 C9 1.420(3) . ?
O4 C45 1.444(4) . ?
O4 C44 1.412(4) . ?
C1 C11 1.496(3) . ?
C1 C2 1.380(3) . ?
C12 C13 1.412(3) . ?
C12 C11 1.382(3) . ?
C20 C11 1.420(3) . ?
C20 C19 1.421(3) . ?
C20 C15 1.427(3) . ?
C13 H13 0.9500 . ?
C13 C14 1.364(3) . ?
C5 C4 1.414(3) . ?
C5 C6 1.417(3) . ?
C40 C41 1.435(3) . ?
C40 C23 1.429(3) . ?
C40 C39 1.405(3) . ?
C4 H4 0.9500 . ?
C4 C3 1.368(3) . ?
C9 H9 0.9500 . ?
C9 C8 1.370(3) . ?
C19 H19 0.9500 . ?
C19 C18 1.367(3) . ?
C3 C23 1.491(3) . ?
C3 C2 1.434(3) . ?
C41 C36 1.425(3) . ?
C41 C26 1.423(3) . ?
C23 C24 1.381(3) . ?
C6 H6 0.9500 . ?
C6 C7 1.372(3) . ?
C15 C14 1.413(3) . ?
C15 C16 1.414(3) . ?
C8 H8 0.9500 . ?
C8 C7 1.401(3) . ?
C14 H14 0.9500 . ?
C7 H7 0.9500 . ?
C35 C36 1.479(3) . ?
C35 C42 1.421(3) . ?
C35 C34 1.392(3) . ?
C39 H39 0.9500 . ?
C39 C38 1.368(3) . ?
C24 H24 0.9500 . ?
C24 C25 1.402(3) . ?
C36 C37 1.384(3) . ?
C26 C27 1.479(3) . ?
C26 C25 1.386(3) . ?
C42 C27 1.431(4) . ?
C42 C31 1.432(3) . ?
C18 H18 0.9500 . ?
C18 C17 1.409(4) . ?
C21 H21A 0.9800 . ?
C21 H21B 0.9800 . ?
C21 H21C 0.9800 . ?
C17 H17 0.9500 . ?
C17 C16 1.362(4) . ?
C27 C28 1.380(3) . ?
C25 H25 0.9500 . ?
C16 H16 0.9500 . ?
C31 C32 1.402(4) . ?
C31 C30 1.418(4) . ?
C34 H34 0.9500 . ?
C34 C33 1.402(4) . ?
C38 H38 0.9500 . ?
C38 C37 1.405(3) . ?
C32 H32 0.9500 . ?
C32 C33 1.361(4) . ?
C22 H22A 0.9800 . ?
C22 H22B 0.9800 . ?
C22 H22C 0.9800 . ?
C37 H37 0.9500 . ?
C30 H30 0.9500 . ?
C30 C29 1.358(4) . ?
C28 H28 0.9500 . ?
C28 C29 1.406(4) . ?
C33 H33 0.9500 . ?
C46 H46A 0.9900 . ?
C46 H46B 0.9900 . ?
C46 C45 1.476(4) . ?
C29 H29 0.9500 . ?
C45 H45A 0.9900 . ?
C45 H45B 0.9900 . ?
C44 H44A 0.9900 . ?
C44 H44B 0.9900 . ?
C44 C43 1.460(5) . ?
C43 H43A 0.9900 . ?
C43 H43B 0.9900 . ?

loop_
_geom_torsion_atom_site_label_1
_geom_torsion_atom_site_label_2
_geom_torsion_atom_site_label_3
_geom_torsion_atom_site_label_4
_geom_torsion
_geom_torsion_site_symmetry_1
_geom_torsion_site_symmetry_2
_geom_torsion_site_symmetry_3
_geom_torsion_site_symmetry_4
_geom_torsion_publ_flag
O2 C12 C13 C14 -177.3(2) . . . . ?
O2 C12 C11 C1 2.5(3) . . . . ?
O2 C12 C11 C20 178.89(18) . . . . ?
O3 C46 C45 O4 59.6(4) . . . . ?
C10 C1 C11 C12 -72.3(3) . . . . ?
C10 C1 C11 C20 111.3(2) . . . . ?
C10 C1 C2 O1 178.70(18) . . . . ?
C10 C1 C2 C3 -2.5(3) . . . . ?
C10 C5 C4 C3 -0.8(3) . . . . ?
C10 C5 C6 C7 -1.6(3) . . . . ?
C10 C9 C8 C7 -0.6(3) . . . . ?
O4 C44 C43 O3 -55.4(4) . . . . ?
C1 C10 C5 C4 2.8(3) . . . . ?
C1 C10 C5 C6 -178.24(19) . . . . ?
C1 C10 C9 C8 179.33(19) . . . . ?
C12 C13 C14 C15 -0.8(3) . . . . ?
C20 C19 C18 C17 -1.5(3) . . . . ?
C20 C15 C14 C13 -0.9(3) . . . . ?
C20 C15 C16 C17 -1.5(3) . . . . ?
C13 C12 C11 C1 -175.99(19) . . . . ?
C13 C12 C11 C20 0.4(3) . . . . ?
C5 C10 C1 C11 -179.77(18) . . . . ?
C5 C10 C1 C2 -1.1(3) . . . . ?
C5 C10 C9 C8 -1.6(3) . . . . ?
C5 C4 C3 C23 179.76(19) . . . . ?
C5 C4 C3 C2 -2.8(3) . . . . ?
C5 C6 C7 C8 -0.7(3) . . . . ?
C40 C41 C36 C35 -174.69(18) . . . . ?
C40 C41 C36 C37 4.3(3) . . . . ?
C40 C41 C26 C27 178.24(19) . . . . ?
C40 C41 C26 C25 -1.2(3) . . . . ?
C40 C23 C24 C25 -4.0(3) . . . . ?
C40 C39 C38 C37 2.8(4) . . . . ?
C4 C5 C6 C7 177.3(2) . . . . ?
C4 C3 C23 C40 -114.9(2) . . . . ?
C4 C3 C23 C24 63.7(3) . . . . ?
C4 C3 C2 O1 -176.63(18) . . . . ?
C4 C3 C2 C1 4.5(3) . . . . ?
C11 C1 C2 O1 -2.7(3) . . . . ?
C11 C1 C2 C3 176.07(19) . . . . ?
C11 C12 C13 C14 1.1(3) . . . . ?
C11 C20 C19 C18 178.8(2) . . . . ?
C11 C20 C15 C14 2.4(3) . . . . ?
C11 C20 C15 C16 -177.4(2) . . . . ?
C9 C10 C1 C11 -0.7(3) . . . . ?
C9 C10 C1 C2 177.89(19) . . . . ?
C9 C10 C5 C4 -176.23(19) . . . . ?
C9 C10 C5 C6 2.7(3) . . . . ?
C9 C8 C7 C6 1.8(3) . . . . ?
C19 C20 C11 C1 -4.7(3) . . . . ?
C19 C20 C11 C12 178.94(19) . . . . ?
C19 C20 C15 C14 -178.63(19) . . . . ?
C19 C20 C15 C16 1.6(3) . . . . ?
C19 C18 C17 C16 1.6(4) . . . . ?
C3 C23 C24 C25 177.4(2) . . . . ?
C41 C40 C23 C3 -177.16(18) . . . . ?
C41 C40 C23 C24 4.2(3) . . . . ?
C41 C40 C39 C38 -1.0(3) . . . . ?
C41 C36 C37 C38 -2.6(3) . . . . ?
C41 C26 C27 C42 -2.7(3) . . . . ?
C41 C26 C27 C28 179.4(2) . . . . ?
C41 C26 C25 C24 1.6(3) . . . . ?
C23 C40 C41 C36 178.62(19) . . . . ?
C23 C40 C41 C26 -1.6(3) . . . . ?
C23 C40 C39 C38 177.8(2) . . . . ?
C23 C3 C2 O1 0.9(3) . . . . ?
C23 C3 C2 C1 -177.98(19) . . . . ?
C23 C24 C25 C26 1.1(4) . . . . ?
C2 C1 C11 C12 109.1(2) . . . . ?
C2 C1 C11 C20 -67.3(3) . . . . ?
C2 C3 C23 C40 67.6(3) . . . . ?
C2 C3 C23 C24 -113.8(2) . . . . ?
C6 C5 C4 C3 -179.7(2) . . . . ?
C15 C20 C11 C1 174.28(18) . . . . ?
C15 C20 C11 C12 -2.1(3) . . . . ?
C15 C20 C19 C18 -0.2(3) . . . . ?
C14 C15 C16 C17 178.7(2) . . . . ?
C35 C36 C37 C38 176.4(2) . . . . ?
C35 C42 C27 C26 3.7(3) . . . . ?
C35 C42 C27 C28 -178.3(2) . . . . ?
C35 C42 C31 C32 -1.8(3) . . . . ?
C35 C42 C31 C30 178.5(2) . . . . ?
C35 C34 C33 C32 -0.6(4) . . . . ?
C39 C40 C41 C36 -2.6(3) . . . . ?
C39 C40 C41 C26 177.1(2) . . . . ?
C39 C40 C23 C3 4.1(3) . . . . ?
C39 C40 C23 C24 -174.5(2) . . . . ?
C39 C38 C37 C36 -1.0(4) . . . . ?
C36 C41 C26 C27 -2.0(3) . . . . ?
C36 C41 C26 C25 178.5(2) . . . . ?
C36 C35 C42 C27 -0.2(3) . . . . ?
C36 C35 C42 C31 179.87(19) . . . . ?
C36 C35 C34 C33 -178.7(2) . . . . ?
C26 C41 C36 C35 5.6(3) . . . . ?
C26 C41 C36 C37 -175.4(2) . . . . ?
C26 C27 C28 C29 177.6(2) . . . . ?
C42 C35 C36 C41 -4.5(3) . . . . ?
C42 C35 C36 C37 176.5(2) . . . . ?
C42 C35 C34 C33 -0.2(3) . . . . ?
C42 C27 C28 C29 -0.4(4) . . . . ?
C42 C31 C32 C33 1.0(4) . . . . ?
C42 C31 C30 C29 -0.1(4) . . . . ?
C18 C17 C16 C15 -0.1(4) . . . . ?
C21 O1 C2 C1 -49.9(3) . . . . ?
C21 O1 C2 C3 131.3(2) . . . . ?
C27 C26 C25 C24 -177.9(2) . . . . ?
C27 C42 C31 C32 178.3(2) . . . . ?
C27 C42 C31 C30 -1.5(3) . . . . ?
C27 C28 C29 C30 -1.3(4) . . . . ?
C25 C26 C27 C42 176.8(2) . . . . ?
C25 C26 C27 C28 -1.2(3) . . . . ?
C16 C15 C14 C13 178.8(2) . . . . ?
C31 C42 C27 C26 -176.33(19) . . . . ?
C31 C42 C27 C28 1.7(3) . . . . ?
C31 C32 C33 C34 0.2(4) . . . . ?
C31 C30 C29 C28 1.5(4) . . . . ?
C34 C35 C36 C41 173.9(2) . . . . ?
C34 C35 C36 C37 -5.1(3) . . . . ?
C34 C35 C42 C27 -178.7(2) . . . . ?
C34 C35 C42 C31 1.4(3) . . . . ?
C32 C31 C30 C29 -179.8(3) . . . . ?
C22 O2 C12 C13 9.4(3) . . . . ?
C22 O2 C12 C11 -169.1(2) . . . . ?
C30 C31 C32 C33 -179.2(2) . . . . ?
C46 O3 C43 C44 58.1(4) . . . . ?
C45 O4 C44 C43 51.7(4) . . . . ?
C44 O4 C45 C46 -52.4(4) . . . . ?
C43 O3 C46 C45 -61.1(3) . . . . ?
